data_4332234
loop_
_publ_author_name
'Jones, Cameron'
'Mills, David P.'
'Platts, Jamie A.'
'Rose, Richard P.'

_publ_section_title
;
 Synthesis, Structural Characterization, and Theoretical Studies of
 Complexes of Magnesium and Calcium with Gallium Heterocycles
;
_journal_issue 8
_journal_name_full 'Inorganic Chemistry'
_journal_page_first 3146
_journal_page_last 3148
_journal_paper_doi 10.1021/ic060136j
_journal_volume 45
_journal_year 2006
_chemical_formula_sum 'C86 H128 Ca Ga2 N4 O4'
_chemical_formula_weight 1461.44
_chemical_name_systematic
; 
 ? 
;
_space_group_IT_number 2
_symmetry_cell_setting triclinic
_symmetry_space_group_name_Hall '-P 1'
_symmetry_space_group_name_H-M 'P -1'
_atom_sites_solution_hydrogens geom
_atom_sites_solution_primary direct
_atom_sites_solution_secondary difmap
_audit_creation_method SHELXL-97
_cell_angle_alpha 110.87(3)
_cell_angle_beta 96.54(3)
_cell_angle_gamma 96.67(3)
_cell_formula_units_Z 4
_cell_length_a 15.745(3)
_cell_length_b 23.629(5)
_cell_length_c 24.238(5)
_cell_measurement_temperature 150(2)
_cell_volume 8251(4)
_computing_structure_refinement 'SHELXL-97 (Sheldrick, 1997)'
_computing_structure_solution 'SHELXS-97 (Sheldrick, 1990)'
_diffrn_ambient_temperature 150(2)
_diffrn_measured_fraction_theta_full 0.991
_diffrn_measured_fraction_theta_max 0.991
_diffrn_measurement_device_type 'Nonius Kappa CCD'
_diffrn_radiation_monochromator graphite
_diffrn_radiation_source 'fine-focus sealed tube'
_diffrn_radiation_type MoK\a
_diffrn_radiation_wavelength 0.71073
_diffrn_reflns_av_R_equivalents 0.0687
_diffrn_reflns_av_sigmaI/netI 0.1049
_diffrn_reflns_limit_h_max 19
_diffrn_reflns_limit_h_min -19
_diffrn_reflns_limit_k_max 29
_diffrn_reflns_limit_k_min -29
_diffrn_reflns_limit_l_max 30
_diffrn_reflns_limit_l_min -30
_diffrn_reflns_number 61815
_diffrn_reflns_theta_full 26.32
_diffrn_reflns_theta_max 26.32
_diffrn_reflns_theta_min 2.92
_exptl_absorpt_coefficient_mu 0.764
_exptl_absorpt_correction_T_max 0.884
_exptl_absorpt_correction_T_min 0.770
_exptl_absorpt_correction_type multi-scan
_exptl_absorpt_process_details 'Sortav (Blessing, 1995)'
_exptl_crystal_colour yellow
_exptl_crystal_density_diffrn 1.177
_exptl_crystal_density_method 'not measured'
_exptl_crystal_description block
_exptl_crystal_F_000 3144
_exptl_crystal_size_max 0.35
_exptl_crystal_size_mid 0.25
_exptl_crystal_size_min 0.15
_refine_diff_density_max 0.969
_refine_diff_density_min -0.513
_refine_diff_density_rms 0.073
_refine_ls_extinction_method none
_refine_ls_goodness_of_fit_ref 1.034
_refine_ls_hydrogen_treatment constr
_refine_ls_matrix_type full
_refine_ls_number_parameters 1792
_refine_ls_number_reflns 33266
_refine_ls_number_restraints 68
_refine_ls_restrained_S_all 1.055
_refine_ls_R_factor_all 0.1323
_refine_ls_R_factor_gt 0.0613
_refine_ls_shift/su_max 0.003
_refine_ls_shift/su_mean 0.000
_refine_ls_structure_factor_coef Fsqd
_refine_ls_weighting_details 'calc w=1/[\s^2^(Fo^2^)+(0.0574P)^2^+3.4973P] where P=(Fo^2^+2Fc^2^)/3'
_refine_ls_weighting_scheme calc
_refine_ls_wR_factor_gt 0.1296
_refine_ls_wR_factor_ref 0.1556
_reflns_number_gt 18379
_reflns_number_total 33266
_reflns_threshold_expression >2sigma(I)
_cod_data_source_file ic060136jsup3.cif
_cod_data_source_block compound4
_cod_original_cell_volume 8251(3)
_cod_original_sg_symbol_H-M P-1
_cod_database_code 4332234

loop_
_symmetry_equiv_pos_as_xyz
'x, y, z'
'-x, -y, -z'

loop_
_atom_site_label
_atom_site_type_symbol
_atom_site_fract_x
_atom_site_fract_y
_atom_site_fract_z
_atom_site_U_iso_or_equiv
_atom_site_adp_type
_atom_site_occupancy
_atom_site_symmetry_multiplicity
_atom_site_calc_flag
_atom_site_refinement_flags
_atom_site_disorder_assembly
_atom_site_disorder_group
Ga1 Ga 0.38306(3) 0.579093(18) 0.58734(2) 0.02573(12) Uani 1 1 d . . .
Ga2 Ga 0.16165(2) 0.541582(18) 0.110222(19) 0.02204(11) Uani 1 1 d . . .
Ga3 Ga -0.15119(3) 0.962724(18) 0.385944(19) 0.02482(11) Uani 1 1 d . . .
Ga4 Ga -0.62147(3) 1.071175(18) 0.088372(19) 0.02439(11) Uani 1 1 d . . .
Ca1 Ca 0.5000 0.5000 0.5000 0.0244(3) Uani 1 2 d S . .
Ca2 Ca 0.0000 0.5000 0.0000 0.0243(3) Uani 1 2 d S . .
Ca3 Ca 0.0000 1.0000 0.5000 0.0252(3) Uani 1 2 d S . .
Ca4 Ca -0.5000 1.0000 0.0000 0.0234(3) Uani 1 2 d S . .
O1 O 0.38289(18) 0.45590(12) 0.41798(13) 0.0431(8) Uani 1 1 d . . .
O2 O 0.45915(17) 0.41432(11) 0.52510(14) 0.0387(7) Uani 1 1 d . . .
O3 O -0.09169(16) 0.45764(12) 0.05244(12) 0.0348(7) Uani 1 1 d . . .
O4 O 0.03623(16) 0.40033(11) -0.04337(13) 0.0359(7) Uani 1 1 d . . .
O5 O 0.09230(16) 1.03856(12) 0.44591(12) 0.0351(7) Uani 1 1 d . . .
O6 O -0.04133(19) 1.09793(12) 0.54277(13) 0.0416(7) Uani 1 1 d . . .
O7 O -0.37902(17) 1.04817(12) 0.07925(12) 0.0372(7) Uani 1 1 d . . .
O8 O -0.47835(17) 1.07971(11) -0.03670(13) 0.0371(7) Uani 1 1 d . . .
N1 N 0.34843(19) 0.65945(13) 0.61234(14) 0.0264(8) Uani 1 1 d . . .
N2 N 0.31670(18) 0.57011(13) 0.64662(14) 0.0246(7) Uani 1 1 d . . .
N3 N 0.17836(18) 0.54205(13) 0.19039(13) 0.0220(7) Uani 1 1 d . . .
N4 N 0.28354(18) 0.57777(13) 0.13232(13) 0.0211(7) Uani 1 1 d . . .
N5 N -0.26842(19) 0.91815(13) 0.36135(14) 0.0249(7) Uani 1 1 d . . .
N6 N -0.17446(19) 0.97229(13) 0.30977(14) 0.0271(8) Uani 1 1 d . . .
N7 N -0.65271(19) 1.15202(13) 0.11481(14) 0.0254(7) Uani 1 1 d . . .
N8 N -0.69389(18) 1.06048(13) 0.14425(14) 0.0238(7) Uani 1 1 d . . .
C1 C 0.2958(2) 0.66916(16) 0.65699(18) 0.0286(9) Uani 1 1 d . . .
C2 C 0.2780(2) 0.62159(17) 0.67485(18) 0.0282(9) Uani 1 1 d . . .
C3 C 0.2660(3) 0.72975(17) 0.6836(2) 0.0372(11) Uani 1 1 d . . .
H3A H 0.2087 0.7230 0.6945 0.056 Uiso 1 1 calc R . .
H3B H 0.2626 0.7495 0.6542 0.056 Uiso 1 1 calc R . .
H3C H 0.3074 0.7563 0.7195 0.056 Uiso 1 1 calc R . .
C4 C 0.2269(3) 0.62137(19) 0.72346(19) 0.0378(11) Uani 1 1 d . . .
H4A H 0.2643 0.6164 0.7560 0.057 Uiso 1 1 calc R . .
H4B H 0.1779 0.5873 0.7072 0.057 Uiso 1 1 calc R . .
H4C H 0.2052 0.6603 0.7389 0.057 Uiso 1 1 calc R . .
C5 C 0.3611(2) 0.70260(16) 0.58380(18) 0.0281(9) Uani 1 1 d . . .
C6 C 0.4312(3) 0.75212(18) 0.6076(2) 0.0393(11) Uani 1 1 d . . .
C7 C 0.4439(3) 0.7916(2) 0.5770(2) 0.0497(13) Uani 1 1 d . . .
H7 H 0.4907 0.8252 0.5928 0.060 Uiso 1 1 calc R . .
C8 C 0.3910(3) 0.7836(2) 0.5250(2) 0.0475(12) Uani 1 1 d . . .
H8 H 0.4013 0.8111 0.5049 0.057 Uiso 1 1 calc R . .
C9 C 0.3226(3) 0.73535(18) 0.5021(2) 0.0380(11) Uani 1 1 d . . .
H9 H 0.2858 0.7299 0.4660 0.046 Uiso 1 1 calc R . .
C10 C 0.3061(3) 0.69409(17) 0.53068(18) 0.0302(9) Uani 1 1 d . . .
C11 C 0.4925(3) 0.7638(2) 0.6646(2) 0.0578(15) Uani 1 1 d . . .
H11 H 0.4766 0.7293 0.6782 0.069 Uiso 1 1 calc R . .
C12 C 0.5871(3) 0.7645(2) 0.6539(3) 0.0762(19) Uani 1 1 d . . .
H12A H 0.5910 0.7270 0.6205 0.114 Uiso 1 1 calc R . .
H12B H 0.6243 0.7666 0.6901 0.114 Uiso 1 1 calc R . .
H12C H 0.6062 0.8004 0.6444 0.114 Uiso 1 1 calc R . .
C13 C 0.4843(4) 0.8240(2) 0.7148(2) 0.0766(18) Uani 1 1 d . . .
H13A H 0.4934 0.8581 0.7010 0.115 Uiso 1 1 calc R . .
H13B H 0.5280 0.8316 0.7500 0.115 Uiso 1 1 calc R . .
H13C H 0.4263 0.8205 0.7255 0.115 Uiso 1 1 calc R . .
C14 C 0.2311(3) 0.64036(18) 0.5036(2) 0.0380(11) Uani 1 1 d . . .
H14 H 0.2484 0.6060 0.5149 0.046 Uiso 1 1 calc R . .
C15 C 0.2112(3) 0.6162(2) 0.4353(2) 0.0580(14) Uani 1 1 d . . .
H15A H 0.1838 0.6457 0.4226 0.087 Uiso 1 1 calc R . .
H15B H 0.1719 0.5767 0.4203 0.087 Uiso 1 1 calc R . .
H15C H 0.2653 0.6107 0.4191 0.087 Uiso 1 1 calc R . .
C16 C 0.1494(3) 0.6559(2) 0.5290(2) 0.0633(15) Uani 1 1 d . . .
H16A H 0.1608 0.6673 0.5725 0.095 Uiso 1 1 calc R . .
H16B H 0.1031 0.6201 0.5111 0.095 Uiso 1 1 calc R . .
H16C H 0.1315 0.6904 0.5198 0.095 Uiso 1 1 calc R . .
C17 C 0.2837(2) 0.51247(16) 0.65000(17) 0.0231(9) Uani 1 1 d . . .
C18 C 0.2036(2) 0.47861(17) 0.61521(18) 0.0288(9) Uani 1 1 d . . .
C19 C 0.1754(3) 0.42171(18) 0.61669(19) 0.0370(11) Uani 1 1 d . . .
H19 H 0.1213 0.3987 0.5935 0.044 Uiso 1 1 calc R . .
C20 C 0.2238(3) 0.39727(19) 0.6510(2) 0.0462(12) Uani 1 1 d . . .
H20 H 0.2040 0.3575 0.6504 0.055 Uiso 1 1 calc R . .
C21 C 0.3011(3) 0.43100(18) 0.6862(2) 0.0428(12) Uani 1 1 d . . .
H21 H 0.3337 0.4146 0.7106 0.051 Uiso 1 1 calc R . .
C22 C 0.3322(3) 0.48904(17) 0.68650(19) 0.0338(10) Uani 1 1 d . . .
C23 C 0.1505(2) 0.50324(19) 0.57526(19) 0.0355(11) Uani 1 1 d . . .
H23 H 0.1735 0.5481 0.5885 0.043 Uiso 1 1 calc R . .
C24 C 0.1625(3) 0.4729(2) 0.5103(2) 0.0486(12) Uani 1 1 d . . .
H24A H 0.2243 0.4789 0.5077 0.073 Uiso 1 1 calc R . .
H24B H 0.1311 0.4915 0.4857 0.073 Uiso 1 1 calc R . .
H24C H 0.1397 0.4289 0.4957 0.073 Uiso 1 1 calc R . .
C25 C 0.0547(3) 0.4967(2) 0.5802(2) 0.0563(14) Uani 1 1 d . . .
H25A H 0.0291 0.4531 0.5646 0.084 Uiso 1 1 calc R . .
H25B H 0.0250 0.5173 0.5568 0.084 Uiso 1 1 calc R . .
H25C H 0.0482 0.5157 0.6222 0.084 Uiso 1 1 calc R . .
C26 C 0.4168(3) 0.52550(19) 0.7262(2) 0.0460(13) Uani 1 1 d . . .
H26 H 0.4225 0.5677 0.7252 0.055 Uiso 1 1 calc R . .
C27 C 0.4943(3) 0.4975(2) 0.7022(3) 0.0757(18) Uani 1 1 d . . .
H27A H 0.4877 0.4546 0.6989 0.114 Uiso 1 1 calc R . .
H27B H 0.5479 0.5207 0.7297 0.114 Uiso 1 1 calc R . .
H27C H 0.4970 0.4993 0.6626 0.114 Uiso 1 1 calc R . .
C28 C 0.4177(4) 0.5323(2) 0.7913(2) 0.0767(19) Uani 1 1 d . . .
H28A H 0.3678 0.5506 0.8056 0.115 Uiso 1 1 calc R . .
H28B H 0.4714 0.5588 0.8159 0.115 Uiso 1 1 calc R . .
H28C H 0.4145 0.4917 0.7941 0.115 Uiso 1 1 calc R . .
C29 C 0.3138(3) 0.4828(2) 0.3999(2) 0.0493(12) Uani 1 1 d . . .
H29A H 0.3321 0.5048 0.3741 0.059 Uiso 1 1 calc R . .
H29B H 0.2957 0.5124 0.4353 0.059 Uiso 1 1 calc R . .
C30 C 0.2395(3) 0.4300(3) 0.3653(2) 0.0737(18) Uani 1 1 d . . .
H30A H 0.1942 0.4284 0.3902 0.088 Uiso 1 1 calc R . .
H30B H 0.2130 0.4343 0.3283 0.088 Uiso 1 1 calc R . .
C31 C 0.2816(4) 0.3735(3) 0.3508(3) 0.091(2) Uani 1 1 d . . .
H31A H 0.2599 0.3473 0.3719 0.109 Uiso 1 1 calc R . .
H31B H 0.2698 0.3492 0.3072 0.109 Uiso 1 1 calc R . .
C32 C 0.3734(3) 0.3968(2) 0.3714(3) 0.0757(18) Uani 1 1 d . . .
H32A H 0.4011 0.3685 0.3867 0.091 Uiso 1 1 calc R . .
H32B H 0.4016 0.4001 0.3379 0.091 Uiso 1 1 calc R . .
C33 C 0.3713(3) 0.3921(2) 0.5305(2) 0.0507(13) Uani 1 1 d . . .
H33A H 0.3295 0.3875 0.4947 0.061 Uiso 1 1 calc R . .
H33B H 0.3534 0.4208 0.5665 0.061 Uiso 1 1 calc R . .
C34 C 0.3758(4) 0.3309(2) 0.5356(3) 0.082(2) Uani 1 1 d . . .
H34A H 0.3381 0.3244 0.5636 0.098 Uiso 1 1 calc R . .
H34B H 0.3569 0.2971 0.4960 0.098 Uiso 1 1 calc R . .
C35 C 0.4649(4) 0.3327(3) 0.5578(3) 0.090(2) Uani 1 1 d . . .
H35A H 0.4806 0.2912 0.5423 0.107 Uiso 1 1 calc R . .
H35B H 0.4755 0.3483 0.6021 0.107 Uiso 1 1 calc R . .
C36 C 0.5160(3) 0.3746(2) 0.5363(3) 0.0601(15) Uani 1 1 d . . .
H36A H 0.5670 0.3991 0.5669 0.072 Uiso 1 1 calc R . .
H36B H 0.5366 0.3510 0.4991 0.072 Uiso 1 1 calc R . .
C37 C 0.2642(2) 0.56602(16) 0.22192(17) 0.0242(9) Uani 1 1 d . . .
C38 C 0.3195(2) 0.58586(15) 0.19099(17) 0.0219(8) Uani 1 1 d . . .
C39 C 0.2851(3) 0.57034(18) 0.28495(18) 0.0339(10) Uani 1 1 d . . .
H39A H 0.3461 0.5888 0.3008 0.051 Uiso 1 1 calc R . .
H39B H 0.2747 0.5291 0.2861 0.051 Uiso 1 1 calc R . .
H39C H 0.2482 0.5960 0.3094 0.051 Uiso 1 1 calc R . .
C40 C 0.4129(2) 0.61583(17) 0.21640(18) 0.0312(10) Uani 1 1 d . . .
H40A H 0.4192 0.6597 0.2233 0.047 Uiso 1 1 calc R . .
H40B H 0.4502 0.5964 0.1880 0.047 Uiso 1 1 calc R . .
H40C H 0.4298 0.6109 0.2544 0.047 Uiso 1 1 calc R . .
C41 C 0.1243(2) 0.50374(16) 0.21116(17) 0.0249(9) Uani 1 1 d . . .
C42 C 0.0577(2) 0.52667(18) 0.24254(18) 0.0295(9) Uani 1 1 d . . .
C43 C 0.0035(3) 0.4870(2) 0.25975(19) 0.0399(11) Uani 1 1 d . . .
H43 H -0.0415 0.5018 0.2810 0.048 Uiso 1 1 calc R . .
C44 C 0.0145(3) 0.4264(2) 0.2463(2) 0.0428(12) Uani 1 1 d . . .
H44 H -0.0234 0.3999 0.2579 0.051 Uiso 1 1 calc R . .
C45 C 0.0796(3) 0.40489(19) 0.2166(2) 0.0393(11) Uani 1 1 d . . .
H45 H 0.0866 0.3634 0.2080 0.047 Uiso 1 1 calc R . .
C46 C 0.1367(2) 0.44247(17) 0.19840(18) 0.0296(10) Uani 1 1 d . . .
C47 C 0.0441(3) 0.59214(19) 0.2551(2) 0.0387(11) Uani 1 1 d . . .
H47 H 0.1009 0.6163 0.2555 0.046 Uiso 1 1 calc R . .
C48 C -0.0205(3) 0.5953(2) 0.2052(2) 0.0594(14) Uani 1 1 d . . .
H48A H -0.0005 0.5772 0.1668 0.089 Uiso 1 1 calc R . .
H48B H -0.0255 0.6383 0.2128 0.089 Uiso 1 1 calc R . .
H48C H -0.0773 0.5723 0.2037 0.089 Uiso 1 1 calc R . .
C49 C 0.0163(3) 0.6231(2) 0.3156(2) 0.0611(14) Uani 1 1 d . . .
H49A H -0.0431 0.6044 0.3145 0.092 Uiso 1 1 calc R . .
H49B H 0.0187 0.6670 0.3240 0.092 Uiso 1 1 calc R . .
H49C H 0.0555 0.6176 0.3470 0.092 Uiso 1 1 calc R . .
C50 C 0.2061(3) 0.41610(18) 0.16302(19) 0.0354(10) Uani 1 1 d . . .
H50 H 0.2427 0.4510 0.1581 0.042 Uiso 1 1 calc R . .
C51 C 0.1663(3) 0.3699(2) 0.1003(2) 0.0559(13) Uani 1 1 d . . .
H51A H 0.1313 0.3344 0.1034 0.084 Uiso 1 1 calc R . .
H51B H 0.2127 0.3562 0.0776 0.084 Uiso 1 1 calc R . .
H51C H 0.1295 0.3894 0.0796 0.084 Uiso 1 1 calc R . .
C52 C 0.2657(3) 0.3875(2) 0.1951(2) 0.0551(13) Uani 1 1 d . . .
H52A H 0.2937 0.4184 0.2341 0.083 Uiso 1 1 calc R . .
H52B H 0.3101 0.3723 0.1710 0.083 Uiso 1 1 calc R . .
H52C H 0.2318 0.3531 0.2009 0.083 Uiso 1 1 calc R . .
C53 C 0.3377(2) 0.59031(17) 0.09334(17) 0.0225(9) Uani 1 1 d . . .
C54 C 0.3642(2) 0.54086(17) 0.04965(18) 0.0258(9) Uani 1 1 d . . .
C55 C 0.4107(2) 0.55321(19) 0.00870(19) 0.0342(10) Uani 1 1 d . . .
H55 H 0.4281 0.5202 -0.0213 0.041 Uiso 1 1 calc R . .
C56 C 0.4323(2) 0.6120(2) 0.0103(2) 0.0376(11) Uani 1 1 d . . .
H56 H 0.4639 0.6192 -0.0184 0.045 Uiso 1 1 calc R . .
C57 C 0.4081(2) 0.65995(19) 0.0532(2) 0.0364(11) Uani 1 1 d . . .
H57 H 0.4234 0.7004 0.0543 0.044 Uiso 1 1 calc R . .
C58 C 0.3610(2) 0.65061(17) 0.09580(18) 0.0280(9) Uani 1 1 d . . .
C59 C 0.3423(2) 0.47537(17) 0.04761(18) 0.0291(9) Uani 1 1 d . . .
H59 H 0.2824 0.4703 0.0571 0.035 Uiso 1 1 calc R . .
C60 C 0.3419(3) 0.42578(18) -0.01383(19) 0.0367(10) Uani 1 1 d . . .
H60A H 0.3066 0.4347 -0.0447 0.055 Uiso 1 1 calc R . .
H60B H 0.3175 0.3856 -0.0141 0.055 Uiso 1 1 calc R . .
H60C H 0.4014 0.4253 -0.0220 0.055 Uiso 1 1 calc R . .
C61 C 0.4030(3) 0.46465(18) 0.09538(19) 0.0361(10) Uani 1 1 d . . .
H61A H 0.4629 0.4712 0.0886 0.054 Uiso 1 1 calc R . .
H61B H 0.3871 0.4224 0.0931 0.054 Uiso 1 1 calc R . .
H61C H 0.3978 0.4935 0.1351 0.054 Uiso 1 1 calc R . .
C62 C 0.3328(3) 0.70434(17) 0.1416(2) 0.0368(11) Uani 1 1 d . . .
H62 H 0.3074 0.6891 0.1708 0.044 Uiso 1 1 calc R . .
C63 C 0.4073(3) 0.75764(19) 0.1774(2) 0.0479(12) Uani 1 1 d . . .
H63A H 0.4538 0.7421 0.1951 0.072 Uiso 1 1 calc R . .
H63B H 0.3859 0.7886 0.2092 0.072 Uiso 1 1 calc R . .
H63C H 0.4298 0.7762 0.1506 0.072 Uiso 1 1 calc R . .
C64 C 0.2611(3) 0.7270(2) 0.1109(2) 0.0511(13) Uani 1 1 d . . .
H64A H 0.2836 0.7410 0.0811 0.077 Uiso 1 1 calc R . .
H64B H 0.2420 0.7612 0.1409 0.077 Uiso 1 1 calc R . .
H64C H 0.2120 0.6934 0.0912 0.077 Uiso 1 1 calc R . .
C65 C -0.1847(3) 0.4531(3) 0.0464(2) 0.0580(15) Uani 1 1 d . . .
H65A H -0.2002 0.4945 0.0632 0.070 Uiso 1 1 calc R . .
H65B H -0.2112 0.4341 0.0035 0.070 Uiso 1 1 calc R . .
C66 C -0.2158(4) 0.4166(4) 0.0774(3) 0.115(3) Uani 1 1 d U . .
H66A H -0.2391 0.3741 0.0490 0.137 Uiso 1 1 calc R . .
H66B H -0.2628 0.4338 0.0984 0.137 Uiso 1 1 calc R . .
C67 C -0.1424(3) 0.4166(3) 0.1209(3) 0.079(2) Uani 1 1 d . . .
H67A H -0.1468 0.3768 0.1262 0.095 Uiso 1 1 calc R . .
H67B H -0.1395 0.4500 0.1603 0.095 Uiso 1 1 calc R . .
C68 C -0.0653(3) 0.4271(2) 0.0924(2) 0.0482(13) Uani 1 1 d . . .
H68A H -0.0156 0.4532 0.1233 0.058 Uiso 1 1 calc R . .
H68B H -0.0480 0.3875 0.0697 0.058 Uiso 1 1 calc R . .
C69 C -0.0264(3) 0.34429(19) -0.0683(2) 0.0562(14) Uani 1 1 d . . .
H69A H -0.0717 0.3468 -0.0988 0.067 Uiso 1 1 calc R . .
H69B H -0.0547 0.3369 -0.0364 0.067 Uiso 1 1 calc R . .
C70 C 0.0223(4) 0.2940(3) -0.0959(4) 0.101(2) Uani 1 1 d U . .
H70A H 0.0027 0.2577 -0.0865 0.122 Uiso 1 1 calc R . .
H70B H 0.0128 0.2818 -0.1400 0.122 Uiso 1 1 calc R . .
C71 C 0.1126(3) 0.3175(2) -0.0713(3) 0.0611(15) Uani 1 1 d . . .
H71A H 0.1498 0.2997 -0.1011 0.073 Uiso 1 1 calc R . .
H71B H 0.1295 0.3084 -0.0352 0.073 Uiso 1 1 calc R . .
C72 C 0.1195(3) 0.38606(19) -0.0558(2) 0.0459(12) Uani 1 1 d . . .
H72A H 0.1649 0.4089 -0.0204 0.055 Uiso 1 1 calc R . .
H72B H 0.1343 0.3970 -0.0898 0.055 Uiso 1 1 calc R . .
C73 C -0.3085(2) 0.91479(16) 0.30501(18) 0.0264(9) Uani 1 1 d . . .
C74 C -0.2583(2) 0.94295(16) 0.27745(17) 0.0256(9) Uani 1 1 d . . .
C75 C -0.3984(2) 0.87864(18) 0.27928(19) 0.0351(10) Uani 1 1 d . . .
H75A H -0.4176 0.8815 0.2406 0.053 Uiso 1 1 calc R . .
H75B H -0.4383 0.8954 0.3068 0.053 Uiso 1 1 calc R . .
H75C H -0.3981 0.8355 0.2737 0.053 Uiso 1 1 calc R . .
C76 C -0.2849(3) 0.94266(18) 0.21569(18) 0.0353(10) Uani 1 1 d . . .
H76A H -0.2628 0.9096 0.1864 0.053 Uiso 1 1 calc R . .
H76B H -0.2608 0.9822 0.2143 0.053 Uiso 1 1 calc R . .
H76C H -0.3483 0.9360 0.2061 0.053 Uiso 1 1 calc R . .
C77 C -0.3218(2) 0.90698(17) 0.40116(18) 0.0280(9) Uani 1 1 d . . .
C78 C -0.3582(2) 0.95543(18) 0.43846(19) 0.0322(10) Uani 1 1 d . . .
C79 C -0.4037(3) 0.9454(2) 0.4812(2) 0.0415(11) Uani 1 1 d . . .
H79 H -0.4281 0.9778 0.5068 0.050 Uiso 1 1 calc R . .
C80 C -0.4137(3) 0.8889(2) 0.4867(2) 0.0511(13) Uani 1 1 d . . .
H80 H -0.4436 0.8829 0.5166 0.061 Uiso 1 1 calc R . .
C81 C -0.3802(3) 0.8409(2) 0.4489(2) 0.0446(12) Uani 1 1 d . . .
H81 H -0.3887 0.8020 0.4524 0.054 Uiso 1 1 calc R . .
C82 C -0.3341(3) 0.84883(18) 0.40536(19) 0.0336(10) Uani 1 1 d . . .
C83 C -0.3494(3) 1.01752(18) 0.4324(2) 0.0425(12) Uani 1 1 d . . .
H83 H -0.3063 1.0174 0.4051 0.051 Uiso 1 1 calc R . .
C84 C -0.3148(4) 1.0707(2) 0.4904(3) 0.104(2) Uani 1 1 d U . .
H84A H -0.3083 1.1090 0.4830 0.156 Uiso 1 1 calc R . .
H84B H -0.2582 1.0652 0.5073 0.156 Uiso 1 1 calc R . .
H84C H -0.3552 1.0725 0.5186 0.156 Uiso 1 1 calc R . .
C85 C -0.4330(3) 1.0272(2) 0.4031(2) 0.0563(14) Uani 1 1 d . . .
H85A H -0.4770 1.0284 0.4289 0.084 Uiso 1 1 calc R . .
H85B H -0.4530 0.9933 0.3643 0.084 Uiso 1 1 calc R . .
H85C H -0.4236 1.0661 0.3970 0.084 Uiso 1 1 calc R . .
C86 C -0.2970(3) 0.79662(18) 0.3643(2) 0.0469(12) Uani 1 1 d . . .
H86 H -0.2779 0.8097 0.3321 0.056 Uiso 1 1 calc R . .
C87 C -0.3643(3) 0.7376(2) 0.3335(2) 0.0654(16) Uani 1 1 d . . .
H87A H -0.3834 0.7227 0.3638 0.098 Uiso 1 1 calc R . .
H87B H -0.3383 0.7061 0.3053 0.098 Uiso 1 1 calc R . .
H87C H -0.4143 0.7463 0.3117 0.098 Uiso 1 1 calc R . .
C88 C -0.2159(4) 0.7856(2) 0.3982(3) 0.0765(18) Uani 1 1 d . . .
H88A H -0.1736 0.8238 0.4157 0.115 Uiso 1 1 calc R . .
H88B H -0.1903 0.7536 0.3704 0.115 Uiso 1 1 calc R . .
H88C H -0.2322 0.7724 0.4302 0.115 Uiso 1 1 calc R . .
C89 C -0.1216(2) 1.00783(18) 0.28611(18) 0.0286(9) Uani 1 1 d . . .
C90 C -0.0694(3) 0.9796(2) 0.2446(2) 0.0374(11) Uani 1 1 d . . .
C91 C -0.0184(3) 1.0147(2) 0.2213(2) 0.0551(14) Uani 1 1 d . . .
H91 H 0.0170 0.9957 0.1933 0.066 Uiso 1 1 calc R . .
C92 C -0.0189(3) 1.0763(3) 0.2382(3) 0.0622(16) Uani 1 1 d . . .
H92 H 0.0147 1.0996 0.2209 0.075 Uiso 1 1 calc R . .
C93 C -0.0680(3) 1.1051(2) 0.2805(2) 0.0489(13) Uani 1 1 d . . .
H93 H -0.0671 1.1481 0.2923 0.059 Uiso 1 1 calc R . .
C94 C -0.1187(3) 1.07191(18) 0.30583(19) 0.0348(10) Uani 1 1 d . . .
C95 C -0.0650(3) 0.9118(2) 0.2266(2) 0.0478(12) Uani 1 1 d . . .
H95 H -0.1125 0.8935 0.2424 0.057 Uiso 1 1 calc R . .
C96 C -0.0794(4) 0.8768(3) 0.1585(2) 0.0772(18) Uani 1 1 d . . .
H96A H -0.1344 0.8833 0.1403 0.116 Uiso 1 1 calc R . .
H96B H -0.0812 0.8328 0.1498 0.116 Uiso 1 1 calc R . .
H96C H -0.0317 0.8918 0.1419 0.116 Uiso 1 1 calc R . .
C97 C 0.0206(3) 0.9020(2) 0.2552(3) 0.0694(16) Uani 1 1 d . . .
H97A H 0.0689 0.9219 0.2427 0.104 Uiso 1 1 calc R . .
H97B H 0.0221 0.8579 0.2424 0.104 Uiso 1 1 calc R . .
H97C H 0.0260 0.9200 0.2989 0.104 Uiso 1 1 calc R . .
C98 C -0.1685(3) 1.10532(18) 0.3551(2) 0.0436(12) Uani 1 1 d . . .
H98 H -0.1661 1.0840 0.3841 0.052 Uiso 1 1 calc R . .
C99 C -0.2639(3) 1.1021(2) 0.3330(2) 0.0512(13) Uani 1 1 d . . .
H99A H -0.2693 1.1229 0.3046 0.077 Uiso 1 1 calc R . .
H99B H -0.2921 1.1223 0.3671 0.077 Uiso 1 1 calc R . .
H99C H -0.2917 1.0590 0.3131 0.077 Uiso 1 1 calc R . .
C100 C -0.1265(4) 1.1732(2) 0.3909(2) 0.0671(16) Uani 1 1 d . . .
H10A H -0.0647 1.1755 0.4043 0.101 Uiso 1 1 calc R . .
H10B H -0.1549 1.1901 0.4257 0.101 Uiso 1 1 calc R . .
H10C H -0.1335 1.1969 0.3652 0.101 Uiso 1 1 calc R . .
C101 C 0.1842(3) 1.0420(3) 0.4576(2) 0.0717(18) Uani 1 1 d . . .
H10D H 0.1988 1.0101 0.4729 0.086 Uiso 1 1 calc R . .
H10E H 0.2119 1.0828 0.4876 0.086 Uiso 1 1 calc R . .
C102 C 0.2138(4) 1.0319(4) 0.4000(3) 0.105(2) Uani 1 1 d U . .
H10F H 0.2735 1.0544 0.4064 0.126 Uiso 1 1 calc R . .
H10G H 0.2136 0.9876 0.3781 0.126 Uiso 1 1 calc R . .
C103 C 0.1540(3) 1.0545(3) 0.3663(3) 0.0675(16) Uani 1 1 d . . .
H10H H 0.1381 1.0255 0.3241 0.081 Uiso 1 1 calc R . .
H10I H 0.1799 1.0951 0.3671 0.081 Uiso 1 1 calc R . .
C104 C 0.0752(3) 1.0597(2) 0.3972(2) 0.0578(14) Uani 1 1 d . . .
H10J H 0.0657 1.1029 0.4127 0.069 Uiso 1 1 calc R . .
H10K H 0.0228 1.0341 0.3687 0.069 Uiso 1 1 calc R . .
C105 C -0.0557(5) 1.1277(2) 0.6026(3) 0.087(2) Uani 1 1 d . . .
H10L H -0.0061 1.1277 0.6316 0.104 Uiso 1 1 calc R . .
H10M H -0.1089 1.1062 0.6095 0.104 Uiso 1 1 calc R . .
C106 C -0.0651(6) 1.1903(3) 0.6098(3) 0.115(3) Uani 1 1 d U . .
H10N H -0.1146 1.2020 0.6307 0.139 Uiso 1 1 calc R . .
H10O H -0.0119 1.2190 0.6342 0.139 Uiso 1 1 calc R . .
C107 C -0.0787(6) 1.1936(3) 0.5557(4) 0.126(3) Uani 1 1 d U . .
H10P H -0.0479 1.2332 0.5569 0.151 Uiso 1 1 calc R . .
H10Q H -0.1414 1.1909 0.5425 0.151 Uiso 1 1 calc R . .
C108 C -0.0446(5) 1.1402(3) 0.5125(3) 0.090(2) Uani 1 1 d U . .
H10R H -0.0843 1.1214 0.4736 0.109 Uiso 1 1 calc R . .
H10S H 0.0137 1.1538 0.5056 0.109 Uiso 1 1 calc R . .
C109 C -0.7063(2) 1.16244(16) 0.15880(18) 0.0263(9) Uani 1 1 d . . .
C110 C -0.7281(2) 1.11333(16) 0.17452(17) 0.0254(9) Uani 1 1 d . . .
C111 C -0.7314(3) 1.22433(17) 0.18583(19) 0.0382(11) Uani 1 1 d . . .
H11A H -0.7679 1.2240 0.2159 0.057 Uiso 1 1 calc R . .
H11B H -0.7636 1.2343 0.1544 0.057 Uiso 1 1 calc R . .
H11C H -0.6790 1.2553 0.2049 0.057 Uiso 1 1 calc R . .
C112 C -0.7789(3) 1.11386(18) 0.22364(19) 0.0354(10) Uani 1 1 d . . .
H11D H -0.7391 1.1173 0.2593 0.053 Uiso 1 1 calc R . .
H11E H -0.8208 1.0757 0.2103 0.053 Uiso 1 1 calc R . .
H11F H -0.8098 1.1490 0.2334 0.053 Uiso 1 1 calc R . .
C113 C -0.6384(2) 1.19593(16) 0.08726(18) 0.0270(9) Uani 1 1 d . . .
C114 C -0.7007(2) 1.19500(17) 0.04064(19) 0.0300(10) Uani 1 1 d . . .
C115 C -0.6824(3) 1.23480(18) 0.0106(2) 0.0373(11) Uani 1 1 d . . .
H115 H -0.7240 1.2342 -0.0213 0.045 Uiso 1 1 calc R . .
C116 C -0.6052(3) 1.27448(18) 0.0267(2) 0.0427(12) Uani 1 1 d . . .
H116 H -0.5927 1.3001 0.0051 0.051 Uiso 1 1 calc R . .
C117 C -0.5462(3) 1.27713(18) 0.0740(2) 0.0415(12) Uani 1 1 d . . .
H117 H -0.4939 1.3061 0.0859 0.050 Uiso 1 1 calc R . .
C118 C -0.5610(3) 1.23828(17) 0.10495(19) 0.0327(10) Uani 1 1 d . . .
C119 C -0.7864(2) 1.15014(18) 0.0210(2) 0.0356(10) Uani 1 1 d . . .
H119 H -0.7962 1.1371 0.0551 0.043 Uiso 1 1 calc R . .
C120 C -0.8637(3) 1.1795(2) 0.0078(2) 0.0503(13) Uani 1 1 d . . .
H12D H -0.8635 1.2177 0.0417 0.075 Uiso 1 1 calc R . .
H12E H -0.9176 1.1510 0.0015 0.075 Uiso 1 1 calc R . .
H12F H -0.8596 1.1886 -0.0283 0.075 Uiso 1 1 calc R . .
C121 C -0.7816(3) 1.09253(19) -0.0322(2) 0.0441(12) Uani 1 1 d . . .
H12G H -0.7701 1.1038 -0.0662 0.066 Uiso 1 1 calc R . .
H12H H -0.8369 1.0642 -0.0433 0.066 Uiso 1 1 calc R . .
H12I H -0.7348 1.0725 -0.0214 0.066 Uiso 1 1 calc R . .
C122 C -0.4939(3) 1.24223(19) 0.1570(2) 0.0425(12) Uani 1 1 d . . .
H122 H -0.5202 1.2146 0.1759 0.051 Uiso 1 1 calc R . .
C123 C -0.4134(3) 1.2184(3) 0.1357(3) 0.0838(19) Uani 1 1 d . . .
H12J H -0.4301 1.1773 0.1044 0.126 Uiso 1 1 calc R . .
H12K H -0.3747 1.2165 0.1694 0.126 Uiso 1 1 calc R . .
H12L H -0.3833 1.2461 0.1195 0.126 Uiso 1 1 calc R . .
C124 C -0.4727(4) 1.3070(2) 0.2050(3) 0.0779(19) Uani 1 1 d . . .
H12M H -0.4483 1.3357 0.1878 0.117 Uiso 1 1 calc R . .
H12N H -0.4305 1.3076 0.2383 0.117 Uiso 1 1 calc R . .
H12O H -0.5259 1.3192 0.2196 0.117 Uiso 1 1 calc R . .
C125 C -0.7305(2) 1.00289(16) 0.14691(18) 0.0267(9) Uani 1 1 d . . .
C126 C -0.8041(2) 0.96693(17) 0.10480(19) 0.0326(10) Uani 1 1 d . . .
C127 C -0.8378(3) 0.91047(19) 0.1076(2) 0.0419(12) Uani 1 1 d . . .
H127 H -0.8878 0.8857 0.0800 0.050 Uiso 1 1 calc R . .
C128 C -0.7996(3) 0.8905(2) 0.1493(2) 0.0509(13) Uani 1 1 d . . .
H128 H -0.8229 0.8519 0.1501 0.061 Uiso 1 1 calc R . .
C129 C -0.7288(3) 0.9254(2) 0.1896(2) 0.0467(13) Uani 1 1 d . . .
H129 H -0.7034 0.9110 0.2185 0.056 Uiso 1 1 calc R . .
C130 C -0.6925(2) 0.98217(18) 0.18929(19) 0.0342(10) Uani 1 1 d . . .
C131 C -0.8465(3) 0.9872(2) 0.0576(2) 0.0412(12) Uani 1 1 d . . .
H131 H -0.8003 1.0138 0.0486 0.049 Uiso 1 1 calc R . .
C132 C -0.8850(3) 0.9337(2) -0.0012(2) 0.0533(13) Uani 1 1 d . . .
H13D H -0.9380 0.9113 0.0039 0.080 Uiso 1 1 calc R . .
H13E H -0.8429 0.9059 -0.0124 0.080 Uiso 1 1 calc R . .
H13F H -0.8988 0.9496 -0.0328 0.080 Uiso 1 1 calc R . .
C133 C -0.9159(3) 1.0254(2) 0.0787(2) 0.0511(13) Uani 1 1 d . . .
H13G H -0.9640 1.0001 0.0858 0.077 Uiso 1 1 calc R . .
H13H H -0.9373 1.0407 0.0479 0.077 Uiso 1 1 calc R . .
H13I H -0.8913 1.0603 0.1159 0.077 Uiso 1 1 calc R . .
C134 C -0.6141(3) 1.0204(2) 0.2355(2) 0.0420(11) Uani 1 1 d . . .
H134 H -0.6036 1.0612 0.2315 0.050 Uiso 1 1 calc R . .
C135 C -0.6290(3) 1.0321(2) 0.2992(2) 0.0578(14) Uani 1 1 d . . .
H13J H -0.6826 1.0490 0.3054 0.087 Uiso 1 1 calc R . .
H13K H -0.5800 1.0615 0.3274 0.087 Uiso 1 1 calc R . .
H13L H -0.6338 0.9934 0.3059 0.087 Uiso 1 1 calc R . .
C136 C -0.5330(3) 0.9914(2) 0.2236(2) 0.0594(14) Uani 1 1 d . . .
H13M H -0.4825 1.0191 0.2516 0.089 Uiso 1 1 calc R . .
H13N H -0.5245 0.9843 0.1824 0.089 Uiso 1 1 calc R . .
H13O H -0.5400 0.9522 0.2293 0.089 Uiso 1 1 calc R . .
C137 C -0.2915(3) 1.0669(2) 0.0721(2) 0.0455(12) Uani 1 1 d . . .
H13P H -0.2849 1.1078 0.0691 0.055 Uiso 1 1 calc R . .
H13Q H -0.2764 1.0369 0.0357 0.055 Uiso 1 1 calc R . .
C138 C -0.2346(3) 1.0690(2) 0.1274(2) 0.0563(14) Uani 1 1 d . . .
H13R H -0.2226 1.0277 0.1237 0.068 Uiso 1 1 calc R . .
H13S H -0.1790 1.0973 0.1361 0.068 Uiso 1 1 calc R . .
C139 C -0.2895(3) 1.0924(2) 0.1738(2) 0.0620(15) Uani 1 1 d . . .
H13T H -0.2848 1.1376 0.1874 0.074 Uiso 1 1 calc R . .
H13U H -0.2729 1.0814 0.2089 0.074 Uiso 1 1 calc R . .
C140 C -0.3795(3) 1.0608(3) 0.1420(2) 0.0614(15) Uani 1 1 d . . .
H14A H -0.3945 1.0221 0.1486 0.074 Uiso 1 1 calc R . .
H14B H -0.4224 1.0876 0.1568 0.074 Uiso 1 1 calc R . .
C141 C -0.5442(3) 1.1146(2) -0.0468(2) 0.0483(13) Uani 1 1 d . . .
H14C H -0.5548 1.1437 -0.0082 0.058 Uiso 1 1 calc R . .
H14D H -0.5994 1.0867 -0.0685 0.058 Uiso 1 1 calc R . .
C142 C -0.5099(3) 1.1484(2) -0.0834(2) 0.0541(14) Uani 1 1 d . . .
H14E H -0.5244 1.1230 -0.1267 0.065 Uiso 1 1 calc R . .
H14F H -0.5328 1.1873 -0.0756 0.065 Uiso 1 1 calc R . .
C143 C -0.4155(3) 1.1600(2) -0.0621(3) 0.0714(18) Uani 1 1 d . . .
H14G H -0.3984 1.1988 -0.0266 0.086 Uiso 1 1 calc R . .
H14H H -0.3831 1.1631 -0.0939 0.086 Uiso 1 1 calc R . .
C144 C -0.3971(3) 1.1062(2) -0.0464(2) 0.0540(14) Uani 1 1 d . . .
H14I H -0.3755 1.0759 -0.0794 0.065 Uiso 1 1 calc R . .
H14J H -0.3530 1.1198 -0.0097 0.065 Uiso 1 1 calc R . .
C145 C 0.0683(3) 0.2909(3) 0.3851(3) 0.0664(16) Uani 1 1 d . . .
C146 C 0.0722(4) 0.2990(3) 0.4445(3) 0.0716(17) Uani 1 1 d . . .
H146 H 0.0386 0.3261 0.4682 0.086 Uiso 1 1 calc R . .
C147 C 0.1240(4) 0.2686(3) 0.4705(3) 0.0726(17) Uani 1 1 d . . .
H147 H 0.1254 0.2742 0.5114 0.087 Uiso 1 1 calc R . .
C148 C 0.1725(4) 0.2307(3) 0.4370(3) 0.0810(19) Uani 1 1 d . . .
H148 H 0.2092 0.2100 0.4541 0.097 Uiso 1 1 calc R . .
C149 C 0.1676(5) 0.2226(3) 0.3768(3) 0.090(2) Uani 1 1 d . . .
H149 H 0.2013 0.1958 0.3531 0.108 Uiso 1 1 calc R . .
C150 C 0.1165(4) 0.2517(3) 0.3511(3) 0.0797(18) Uani 1 1 d . . .
H150 H 0.1141 0.2451 0.3099 0.096 Uiso 1 1 calc R . .
C151 C 0.0128(4) 0.3252(3) 0.3580(3) 0.096(2) Uani 1 1 d . . .
H15D H -0.0473 0.3037 0.3468 0.144 Uiso 1 1 calc R . .
H15E H 0.0342 0.3275 0.3223 0.144 Uiso 1 1 calc R . .
H15F H 0.0153 0.3669 0.3873 0.144 Uiso 1 1 calc R . .
C152 C 0.2324(4) 0.7746(3) 0.2814(3) 0.0729(17) Uani 1 1 d . . .
C153 C 0.2858(5) 0.7418(3) 0.3004(3) 0.0755(18) Uani 1 1 d . . .
H153 H 0.2708 0.6984 0.2876 0.091 Uiso 1 1 calc R . .
C154 C 0.3650(6) 0.7735(4) 0.3399(3) 0.100(2) Uani 1 1 d . . .
H154 H 0.4018 0.7505 0.3537 0.120 Uiso 1 1 calc R . .
C155 C 0.3895(5) 0.8341(4) 0.3583(3) 0.098(2) Uani 1 1 d . . .
H155 H 0.4438 0.8544 0.3830 0.117 Uiso 1 1 calc R . .
C156 C 0.3293(5) 0.8667(3) 0.3385(3) 0.0844(19) Uani 1 1 d . . .
H156 H 0.3432 0.9102 0.3524 0.101 Uiso 1 1 calc R . .
C157 C 0.2540(4) 0.8386(2) 0.3013(3) 0.0680(17) Uani 1 1 d . . .
H157 H 0.2161 0.8618 0.2887 0.082 Uiso 1 1 calc R . .
C158 C 0.1524(4) 0.7419(3) 0.2405(3) 0.103(2) Uani 1 1 d U . .
H15G H 0.1622 0.7021 0.2131 0.155 Uiso 1 1 calc R . .
H15H H 0.1336 0.7662 0.2174 0.155 Uiso 1 1 calc R . .
H15I H 0.1074 0.7353 0.2634 0.155 Uiso 1 1 calc R . .
C159 C -0.2179(4) 0.7278(3) 0.2175(3) 0.0740(17) Uani 1 1 d . . .
C160 C -0.2715(6) 0.7563(4) 0.1959(4) 0.104(3) Uani 1 1 d . . .
H160 H -0.2544 0.7988 0.2040 0.125 Uiso 1 1 calc R . .
C161 C -0.3500(6) 0.7277(4) 0.1626(3) 0.107(2) Uani 1 1 d . . .
H161 H -0.3861 0.7495 0.1465 0.128 Uiso 1 1 calc R . .
C162 C -0.3775(5) 0.6659(4) 0.1519(3) 0.091(2) Uani 1 1 d . . .
H162 H -0.4334 0.6458 0.1296 0.109 Uiso 1 1 calc R . .
C163 C -0.3235(5) 0.6338(4) 0.1739(3) 0.092(2) Uani 1 1 d . . .
H163 H -0.3419 0.5915 0.1662 0.111 Uiso 1 1 calc R . .
C164 C -0.2395(4) 0.6644(3) 0.2084(3) 0.0777(18) Uani 1 1 d . . .
H164 H -0.2008 0.6438 0.2241 0.093 Uiso 1 1 calc R . .
C165 C -0.1327(5) 0.7607(3) 0.2555(4) 0.127(3) Uani 1 1 d U . .
H16D H -0.0929 0.7702 0.2305 0.190 Uiso 1 1 calc R . .
H16E H -0.1083 0.7346 0.2746 0.190 Uiso 1 1 calc R . .
H16F H -0.1408 0.7990 0.2864 0.190 Uiso 1 1 calc R . .
C166 C -0.0928(7) 1.2373(5) 0.1367(6) 0.073(4) Uiso 0.549(8) 1 d PD A 1
C167 C -0.0396(14) 1.2315(11) 0.0985(8) 0.111(11) Uiso 0.549(8) 1 d PD A 1
H167 H 0.0168 1.2229 0.1072 0.134 Uiso 0.549(8) 1 calc PR A 1
C168 C -0.0664(6) 1.2381(4) 0.0452(5) 0.066(3) Uiso 0.549(8) 1 d PD A 1
H168 H -0.0242 1.2400 0.0205 0.079 Uiso 0.549(8) 1 calc PR A 1
C169 C -0.1466(7) 1.2418(5) 0.0264(6) 0.067(3) Uiso 0.549(8) 1 d PD A 1
H169 H -0.1642 1.2429 -0.0120 0.080 Uiso 0.549(8) 1 calc PR A 1
C170 C -0.2061(8) 1.2440(5) 0.0681(6) 0.074(4) Uiso 0.549(8) 1 d PD A 1
H170 H -0.2644 1.2482 0.0579 0.088 Uiso 0.549(8) 1 calc PR A 1
C171 C -0.1805(7) 1.2404(5) 0.1194(7) 0.075(4) Uiso 0.549(8) 1 d PD A 1
H171 H -0.2210 1.2398 0.1455 0.090 Uiso 0.549(8) 1 calc PR A 1
C172 C -0.0609(13) 1.2344(8) 0.1972(7) 0.117(5) Uiso 0.549(8) 1 d PD A 1
H17A H -0.1005 1.2032 0.2039 0.176 Uiso 0.549(8) 1 calc PR A 1
H17B H -0.0590 1.2746 0.2289 0.176 Uiso 0.549(8) 1 calc PR A 1
H17C H -0.0027 1.2236 0.1977 0.176 Uiso 0.549(8) 1 calc PR A 1
C173 C -0.1266(9) 1.2359(7) 0.0908(7) 0.092(5) Uiso 0.451(8) 1 d PD A 2
C174 C -0.1531(12) 1.2423(7) 0.1447(7) 0.079(5) Uiso 0.451(8) 1 d PD A 2
H174 H -0.2068 1.2557 0.1519 0.094 Uiso 0.451(8) 1 calc PR A 2
C175 C -0.1076(11) 1.2307(9) 0.1851(10) 0.114(7) Uiso 0.451(8) 1 d PD A 2
H175 H -0.1305 1.2312 0.2199 0.137 Uiso 0.451(8) 1 calc PR A 2
C176 C -0.0194(10) 1.2166(9) 0.1783(8) 0.106(6) Uiso 0.451(8) 1 d PD A 2
H176 H 0.0151 1.2088 0.2087 0.127 Uiso 0.451(8) 1 calc PR A 2
C177 C 0.0092(8) 1.2150(6) 0.1317(6) 0.072(4) Uiso 0.451(8) 1 d PD A 2
H177 H 0.0643 1.2037 0.1251 0.086 Uiso 0.451(8) 1 calc PR A 2
C178 C -0.0437(10) 1.2308(9) 0.0877(9) 0.054(6) Uiso 0.451(8) 1 d PD A 2
H178 H -0.0186 1.2377 0.0563 0.065 Uiso 0.451(8) 1 calc PR A 2
C179 C -0.1836(13) 1.2427(9) 0.0406(9) 0.102(6) Uiso 0.451(8) 1 d PD A 2
H17D H -0.1477 1.2543 0.0146 0.153 Uiso 0.451(8) 1 calc PR A 2
H17E H -0.2185 1.2746 0.0569 0.153 Uiso 0.451(8) 1 calc PR A 2
H17F H -0.2221 1.2036 0.0172 0.153 Uiso 0.451(8) 1 calc PR A 2

loop_
_atom_site_aniso_label
_atom_site_aniso_U_11
_atom_site_aniso_U_22
_atom_site_aniso_U_33
_atom_site_aniso_U_23
_atom_site_aniso_U_13
_atom_site_aniso_U_12
Ga1 0.0263(2) 0.0237(2) 0.0298(3) 0.0117(2) 0.0071(2) 0.00697(18)
Ga2 0.0192(2) 0.0279(2) 0.0216(3) 0.0121(2) 0.00362(18) 0.00451(17)
Ga3 0.0249(2) 0.0285(2) 0.0224(3) 0.0119(2) 0.00166(19) 0.00457(18)
Ga4 0.0253(2) 0.0231(2) 0.0280(3) 0.0108(2) 0.0101(2) 0.00713(18)
Ca1 0.0246(6) 0.0227(6) 0.0293(7) 0.0129(5) 0.0055(5) 0.0056(5)
Ca2 0.0207(6) 0.0279(6) 0.0247(7) 0.0097(5) 0.0032(5) 0.0064(5)
Ca3 0.0266(6) 0.0275(6) 0.0228(7) 0.0109(5) 0.0031(5) 0.0062(5)
Ca4 0.0250(6) 0.0221(6) 0.0273(7) 0.0121(5) 0.0108(5) 0.0055(5)
O1 0.0397(17) 0.0395(17) 0.039(2) 0.0061(15) -0.0059(15) 0.0044(14)
O2 0.0369(16) 0.0319(16) 0.063(2) 0.0296(15) 0.0229(15) 0.0127(13)
O3 0.0256(15) 0.0509(18) 0.0341(18) 0.0245(15) 0.0030(13) 0.0052(13)
O4 0.0212(14) 0.0311(15) 0.049(2) 0.0076(14) 0.0043(13) 0.0066(12)
O5 0.0268(15) 0.0511(18) 0.0329(18) 0.0232(15) 0.0043(13) 0.0036(13)
O6 0.066(2) 0.0358(16) 0.0248(18) 0.0106(14) 0.0055(15) 0.0210(15)
O7 0.0328(16) 0.0492(18) 0.0289(18) 0.0145(15) 0.0068(13) 0.0033(13)
O8 0.0422(17) 0.0318(15) 0.054(2) 0.0287(15) 0.0240(15) 0.0138(13)
N1 0.0317(18) 0.0232(17) 0.026(2) 0.0109(15) 0.0062(15) 0.0066(14)
N2 0.0215(16) 0.0245(17) 0.030(2) 0.0116(15) 0.0061(15) 0.0044(13)
N3 0.0191(16) 0.0301(17) 0.0190(18) 0.0110(14) 0.0037(14) 0.0060(13)
N4 0.0196(16) 0.0249(16) 0.0200(19) 0.0100(14) 0.0032(14) 0.0039(13)
N5 0.0263(17) 0.0267(17) 0.025(2) 0.0141(15) 0.0028(15) 0.0050(14)
N6 0.0296(18) 0.0312(18) 0.0205(19) 0.0112(15) 0.0017(15) 0.0028(14)
N7 0.0251(17) 0.0218(17) 0.030(2) 0.0094(15) 0.0074(15) 0.0040(13)
N8 0.0233(17) 0.0237(17) 0.028(2) 0.0106(15) 0.0097(15) 0.0081(13)
C1 0.033(2) 0.024(2) 0.028(3) 0.0071(19) 0.0041(19) 0.0102(17)
C2 0.026(2) 0.028(2) 0.029(3) 0.0078(19) 0.0009(18) 0.0084(17)
C3 0.039(2) 0.030(2) 0.043(3) 0.011(2) 0.011(2) 0.0127(19)
C4 0.040(3) 0.038(2) 0.038(3) 0.013(2) 0.015(2) 0.011(2)
C5 0.034(2) 0.021(2) 0.029(3) 0.0090(18) 0.0069(19) 0.0072(17)
C6 0.044(3) 0.032(2) 0.039(3) 0.015(2) -0.002(2) 0.002(2)
C7 0.051(3) 0.040(3) 0.065(4) 0.032(3) 0.001(3) 0.000(2)
C8 0.055(3) 0.044(3) 0.057(4) 0.032(3) 0.017(3) 0.013(2)
C9 0.046(3) 0.042(3) 0.034(3) 0.022(2) 0.005(2) 0.016(2)
C10 0.036(2) 0.026(2) 0.028(3) 0.0085(19) 0.005(2) 0.0104(18)
C11 0.060(3) 0.041(3) 0.065(4) 0.030(3) -0.021(3) -0.022(2)
C12 0.067(4) 0.051(3) 0.101(5) 0.033(3) -0.026(3) -0.002(3)
C13 0.085(4) 0.069(4) 0.052(4) 0.011(3) -0.011(3) -0.018(3)
C14 0.042(3) 0.034(2) 0.036(3) 0.014(2) -0.005(2) 0.009(2)
C15 0.062(3) 0.060(3) 0.040(3) 0.009(3) -0.006(3) 0.009(3)
C16 0.044(3) 0.060(3) 0.059(4) -0.005(3) 0.006(3) -0.004(3)
C17 0.027(2) 0.022(2) 0.021(2) 0.0088(17) 0.0069(17) 0.0059(16)
C18 0.027(2) 0.029(2) 0.030(3) 0.0103(19) 0.0084(19) -0.0002(17)
C19 0.034(2) 0.036(2) 0.035(3) 0.009(2) 0.005(2) -0.005(2)
C20 0.062(3) 0.030(2) 0.049(3) 0.020(2) 0.013(3) 0.000(2)
C21 0.059(3) 0.031(2) 0.048(3) 0.024(2) 0.008(2) 0.012(2)
C22 0.038(2) 0.030(2) 0.032(3) 0.012(2) 0.001(2) 0.0069(19)
C23 0.027(2) 0.039(2) 0.035(3) 0.013(2) -0.007(2) -0.0040(19)
C24 0.044(3) 0.066(3) 0.039(3) 0.026(3) 0.009(2) 0.002(2)
C25 0.039(3) 0.093(4) 0.041(3) 0.027(3) 0.009(2) 0.022(3)
C26 0.051(3) 0.035(3) 0.049(3) 0.020(2) -0.013(2) 0.004(2)
C27 0.039(3) 0.070(4) 0.106(5) 0.027(4) -0.017(3) 0.006(3)
C28 0.094(4) 0.069(4) 0.054(4) 0.027(3) -0.031(3) -0.005(3)
C29 0.041(3) 0.070(3) 0.045(3) 0.029(3) 0.007(2) 0.017(2)
C30 0.043(3) 0.120(5) 0.035(3) 0.010(3) -0.007(3) 0.003(3)
C31 0.085(5) 0.078(4) 0.084(5) 0.028(4) -0.034(4) -0.030(4)
C32 0.068(4) 0.053(3) 0.072(4) -0.008(3) -0.012(3) 0.003(3)
C33 0.043(3) 0.047(3) 0.076(4) 0.033(3) 0.030(3) 0.013(2)
C34 0.064(4) 0.060(4) 0.148(6) 0.066(4) 0.040(4) 0.009(3)
C35 0.074(4) 0.080(4) 0.171(7) 0.100(5) 0.051(4) 0.030(3)
C36 0.051(3) 0.057(3) 0.104(5) 0.057(3) 0.034(3) 0.025(3)
C37 0.024(2) 0.027(2) 0.021(2) 0.0086(18) 0.0013(17) 0.0076(16)
C38 0.021(2) 0.023(2) 0.022(2) 0.0100(17) 0.0039(17) 0.0026(16)
C39 0.034(2) 0.044(2) 0.025(3) 0.016(2) 0.0047(19) 0.0036(19)
C40 0.028(2) 0.036(2) 0.030(3) 0.016(2) 0.0012(19) 0.0002(18)
C41 0.024(2) 0.029(2) 0.025(2) 0.0145(18) 0.0025(17) 0.0031(17)
C42 0.020(2) 0.044(2) 0.028(2) 0.018(2) 0.0049(18) 0.0041(18)
C43 0.033(2) 0.058(3) 0.036(3) 0.025(2) 0.013(2) 0.006(2)
C44 0.038(3) 0.052(3) 0.049(3) 0.033(3) 0.011(2) -0.001(2)
C45 0.042(3) 0.039(3) 0.043(3) 0.026(2) 0.004(2) 0.000(2)
C46 0.028(2) 0.036(2) 0.028(2) 0.016(2) 0.0039(19) 0.0037(18)
C47 0.034(2) 0.042(3) 0.046(3) 0.017(2) 0.023(2) 0.013(2)
C48 0.076(4) 0.060(3) 0.055(4) 0.026(3) 0.016(3) 0.040(3)
C49 0.069(4) 0.061(3) 0.048(4) 0.010(3) 0.017(3) 0.018(3)
C50 0.043(3) 0.028(2) 0.042(3) 0.017(2) 0.015(2) 0.0104(19)
C51 0.065(3) 0.052(3) 0.046(3) 0.010(3) 0.016(3) 0.014(3)
C52 0.052(3) 0.063(3) 0.061(4) 0.029(3) 0.015(3) 0.026(3)
C53 0.0142(18) 0.033(2) 0.024(2) 0.0158(19) 0.0022(16) 0.0020(16)
C54 0.0177(19) 0.040(2) 0.026(2) 0.018(2) 0.0034(17) 0.0076(17)
C55 0.021(2) 0.051(3) 0.037(3) 0.021(2) 0.0068(19) 0.0081(19)
C56 0.027(2) 0.058(3) 0.043(3) 0.033(3) 0.015(2) 0.011(2)
C57 0.030(2) 0.040(3) 0.050(3) 0.029(2) 0.009(2) 0.0077(19)
C58 0.020(2) 0.029(2) 0.037(3) 0.016(2) 0.0038(18) 0.0014(16)
C59 0.021(2) 0.033(2) 0.036(3) 0.013(2) 0.0072(18) 0.0094(17)
C60 0.026(2) 0.040(2) 0.043(3) 0.012(2) 0.006(2) 0.0123(19)
C61 0.036(2) 0.039(2) 0.042(3) 0.021(2) 0.014(2) 0.0130(19)
C62 0.037(2) 0.031(2) 0.046(3) 0.018(2) 0.013(2) 0.0027(19)
C63 0.055(3) 0.035(3) 0.053(3) 0.018(2) 0.009(2) -0.002(2)
C64 0.037(3) 0.040(3) 0.085(4) 0.030(3) 0.015(3) 0.012(2)
C65 0.029(3) 0.095(4) 0.073(4) 0.057(3) 0.012(3) 0.012(3)
C66 0.077(4) 0.184(6) 0.107(5) 0.088(4) 0.015(4) 0.002(4)
C67 0.048(3) 0.133(5) 0.069(4) 0.071(4) -0.015(3) -0.021(3)
C68 0.040(3) 0.059(3) 0.049(3) 0.032(3) -0.010(2) -0.002(2)
C69 0.036(3) 0.033(3) 0.087(4) 0.012(3) 0.002(3) 0.002(2)
C70 0.072(4) 0.056(3) 0.147(5) 0.006(3) 0.004(4) 0.020(3)
C71 0.055(3) 0.049(3) 0.073(4) 0.007(3) 0.016(3) 0.029(3)
C72 0.033(3) 0.050(3) 0.054(3) 0.016(2) 0.009(2) 0.013(2)
C73 0.027(2) 0.026(2) 0.026(2) 0.0093(18) 0.0013(18) 0.0042(17)
C74 0.029(2) 0.027(2) 0.020(2) 0.0085(18) 0.0019(18) 0.0070(17)
C75 0.030(2) 0.039(2) 0.035(3) 0.016(2) -0.001(2) 0.0014(19)
C76 0.036(2) 0.041(2) 0.026(3) 0.014(2) -0.0046(19) 0.0027(19)
C77 0.023(2) 0.032(2) 0.030(3) 0.014(2) 0.0019(18) 0.0021(17)
C78 0.023(2) 0.040(2) 0.034(3) 0.013(2) 0.0032(19) 0.0091(18)
C79 0.033(2) 0.055(3) 0.041(3) 0.019(2) 0.011(2) 0.016(2)
C80 0.037(3) 0.081(4) 0.044(3) 0.034(3) 0.014(2) 0.004(3)
C81 0.049(3) 0.045(3) 0.048(3) 0.026(3) 0.012(2) 0.004(2)
C82 0.036(2) 0.035(2) 0.036(3) 0.020(2) 0.009(2) 0.0041(19)
C83 0.038(3) 0.027(2) 0.062(4) 0.014(2) 0.012(2) 0.0125(19)
C84 0.134(5) 0.054(3) 0.105(5) 0.024(3) -0.039(4) 0.021(3)
C85 0.054(3) 0.061(3) 0.073(4) 0.042(3) 0.015(3) 0.022(3)
C86 0.064(3) 0.030(2) 0.057(3) 0.021(2) 0.027(3) 0.014(2)
C87 0.099(4) 0.032(3) 0.066(4) 0.018(3) 0.033(3) -0.004(3)
C88 0.077(4) 0.057(3) 0.110(5) 0.041(4) 0.022(4) 0.035(3)
C89 0.026(2) 0.040(2) 0.024(2) 0.019(2) 0.0025(18) 0.0022(18)
C90 0.032(2) 0.053(3) 0.037(3) 0.025(2) 0.011(2) 0.013(2)
C91 0.040(3) 0.087(4) 0.064(4) 0.050(3) 0.026(3) 0.025(3)
C92 0.041(3) 0.091(4) 0.087(5) 0.068(4) 0.024(3) 0.010(3)
C93 0.043(3) 0.051(3) 0.064(4) 0.041(3) 0.001(3) 0.000(2)
C94 0.033(2) 0.038(2) 0.036(3) 0.021(2) -0.004(2) 0.0026(19)
C95 0.052(3) 0.063(3) 0.033(3) 0.016(2) 0.016(2) 0.023(2)
C96 0.101(5) 0.091(4) 0.039(4) 0.012(3) 0.015(3) 0.051(4)
C97 0.069(4) 0.070(4) 0.074(4) 0.030(3) 0.003(3) 0.031(3)
C98 0.062(3) 0.030(2) 0.044(3) 0.019(2) 0.009(3) 0.011(2)
C99 0.051(3) 0.050(3) 0.052(3) 0.015(3) 0.014(3) 0.012(2)
C100 0.094(4) 0.038(3) 0.065(4) 0.020(3) -0.008(3) 0.013(3)
C101 0.034(3) 0.149(6) 0.051(4) 0.060(4) 0.012(3) 0.014(3)
C102 0.074(4) 0.189(6) 0.074(4) 0.066(4) 0.027(3) 0.042(4)
C103 0.066(4) 0.092(4) 0.062(4) 0.048(4) 0.020(3) 0.010(3)
C104 0.049(3) 0.085(4) 0.059(4) 0.051(3) 0.009(3) 0.012(3)
C105 0.148(6) 0.061(4) 0.059(4) 0.017(3) 0.045(4) 0.038(4)
C106 0.189(6) 0.078(4) 0.093(5) 0.031(4) 0.051(4) 0.055(4)
C107 0.188(6) 0.082(4) 0.112(5) 0.030(4) 0.014(5) 0.080(4)
C108 0.147(5) 0.066(3) 0.073(4) 0.033(3) 0.017(4) 0.047(3)
C109 0.022(2) 0.025(2) 0.029(2) 0.0058(18) 0.0050(18) 0.0070(16)
C110 0.024(2) 0.028(2) 0.024(2) 0.0072(18) 0.0085(18) 0.0075(17)
C111 0.044(3) 0.033(2) 0.036(3) 0.008(2) 0.010(2) 0.015(2)
C112 0.035(2) 0.036(2) 0.036(3) 0.010(2) 0.015(2) 0.0104(19)
C113 0.030(2) 0.023(2) 0.028(2) 0.0084(18) 0.0062(19) 0.0064(17)
C114 0.032(2) 0.027(2) 0.034(3) 0.0125(19) 0.009(2) 0.0107(18)
C115 0.037(2) 0.041(3) 0.042(3) 0.022(2) 0.007(2) 0.015(2)
C116 0.047(3) 0.033(2) 0.061(3) 0.032(2) 0.013(3) 0.008(2)
C117 0.041(3) 0.031(2) 0.050(3) 0.017(2) 0.002(2) -0.004(2)
C118 0.037(2) 0.024(2) 0.037(3) 0.0114(19) 0.003(2) 0.0063(18)
C119 0.030(2) 0.037(2) 0.040(3) 0.015(2) 0.008(2) 0.0059(19)
C120 0.037(3) 0.048(3) 0.056(3) 0.008(3) 0.005(2) 0.010(2)
C121 0.036(3) 0.039(3) 0.051(3) 0.011(2) 0.001(2) 0.008(2)
C122 0.042(3) 0.038(3) 0.043(3) 0.017(2) -0.005(2) -0.007(2)
C123 0.063(4) 0.114(5) 0.079(5) 0.041(4) -0.008(3) 0.033(4)
C124 0.085(4) 0.057(3) 0.068(4) 0.015(3) -0.028(3) -0.013(3)
C125 0.028(2) 0.027(2) 0.031(3) 0.0127(19) 0.0192(19) 0.0116(17)
C126 0.028(2) 0.031(2) 0.043(3) 0.016(2) 0.015(2) 0.0056(18)
C127 0.036(3) 0.034(2) 0.055(3) 0.015(2) 0.015(2) 0.002(2)
C128 0.053(3) 0.034(3) 0.078(4) 0.031(3) 0.026(3) 0.008(2)
C129 0.043(3) 0.050(3) 0.069(4) 0.042(3) 0.021(3) 0.017(2)
C130 0.030(2) 0.041(2) 0.042(3) 0.023(2) 0.015(2) 0.0114(19)
C131 0.029(2) 0.046(3) 0.045(3) 0.018(2) 0.004(2) -0.007(2)
C132 0.038(3) 0.066(3) 0.049(3) 0.016(3) 0.006(2) -0.001(2)
C133 0.044(3) 0.057(3) 0.050(3) 0.016(3) 0.004(2) 0.014(2)
C134 0.037(3) 0.058(3) 0.042(3) 0.030(2) 0.009(2) 0.011(2)
C135 0.053(3) 0.087(4) 0.043(3) 0.035(3) 0.011(3) 0.012(3)
C136 0.037(3) 0.083(4) 0.061(4) 0.027(3) 0.010(3) 0.020(3)
C137 0.038(3) 0.049(3) 0.041(3) 0.010(2) 0.005(2) 0.002(2)
C138 0.054(3) 0.055(3) 0.048(4) 0.008(3) -0.005(3) 0.013(3)
C139 0.076(4) 0.063(3) 0.037(3) 0.011(3) -0.009(3) 0.015(3)
C140 0.068(4) 0.083(4) 0.040(3) 0.029(3) 0.014(3) 0.016(3)
C141 0.051(3) 0.049(3) 0.070(4) 0.040(3) 0.032(3) 0.028(2)
C142 0.057(3) 0.063(3) 0.068(4) 0.046(3) 0.025(3) 0.024(3)
C143 0.056(3) 0.070(4) 0.112(5) 0.072(4) 0.002(3) -0.006(3)
C144 0.040(3) 0.054(3) 0.086(4) 0.048(3) 0.013(3) 0.003(2)
C145 0.047(3) 0.054(3) 0.087(5) 0.019(4) 0.007(3) -0.007(3)
C146 0.064(4) 0.058(4) 0.077(5) 0.005(3) 0.023(4) 0.001(3)
C147 0.081(4) 0.058(4) 0.063(4) 0.004(3) 0.011(4) 0.011(3)
C148 0.095(5) 0.052(4) 0.081(5) 0.007(3) 0.016(4) 0.014(3)
C149 0.104(5) 0.080(5) 0.077(6) 0.008(4) 0.038(4) 0.025(4)
C150 0.083(5) 0.075(4) 0.076(5) 0.022(4) 0.021(4) 0.007(4)
C151 0.082(5) 0.095(5) 0.109(6) 0.042(5) 0.008(4) 0.002(4)
C152 0.088(5) 0.075(4) 0.057(4) 0.021(3) 0.037(4) 0.005(4)
C153 0.115(5) 0.054(4) 0.076(5) 0.029(4) 0.045(4) 0.038(4)
C154 0.134(7) 0.098(6) 0.079(6) 0.039(5) 0.037(5) 0.029(5)
C155 0.102(6) 0.109(6) 0.064(5) 0.013(5) 0.016(4) 0.005(5)
C156 0.116(6) 0.074(4) 0.065(5) 0.025(4) 0.024(4) 0.015(4)
C157 0.096(5) 0.048(3) 0.069(4) 0.026(3) 0.039(4) 0.010(3)
C158 0.101(4) 0.112(5) 0.083(4) 0.024(4) 0.036(4) -0.011(4)
C159 0.054(4) 0.090(5) 0.073(5) 0.019(4) 0.026(3) 0.014(3)
C160 0.112(6) 0.154(7) 0.093(6) 0.073(6) 0.049(5) 0.084(6)
C161 0.104(6) 0.134(8) 0.069(6) 0.014(5) 0.029(5) 0.037(5)
C162 0.088(5) 0.118(6) 0.048(4) 0.002(4) 0.022(4) 0.028(5)
C163 0.118(6) 0.116(6) 0.046(4) 0.020(4) 0.040(4) 0.037(5)
C164 0.089(5) 0.097(5) 0.053(4) 0.021(4) 0.033(4) 0.040(4)
C165 0.117(5) 0.125(5) 0.121(5) 0.026(4) 0.039(4) 0.003(4)

loop_
_atom_type_symbol
_atom_type_description
_atom_type_scat_dispersion_real
_atom_type_scat_dispersion_imag
_atom_type_scat_source
C C 0.0033 0.0016 'International Tables Vol C Tables 4.2.6.8 and 6.1.1.4'
H H 0.0000 0.0000 'International Tables Vol C Tables 4.2.6.8 and 6.1.1.4'
N N 0.0061 0.0033 'International Tables Vol C Tables 4.2.6.8 and 6.1.1.4'
O O 0.0106 0.0060 'International Tables Vol C Tables 4.2.6.8 and 6.1.1.4'
Ca Ca 0.2262 0.3064 'International Tables Vol C Tables 4.2.6.8 and 6.1.1.4'
Ga Ga 0.2307 1.6083 'International Tables Vol C Tables 4.2.6.8 and 6.1.1.4'

loop_
_geom_angle_atom_site_label_1
_geom_angle_atom_site_label_2
_geom_angle_atom_site_label_3
_geom_angle
_geom_angle_site_symmetry_1
_geom_angle_site_symmetry_3
N2 Ga1 N1 82.47(13) . .
N2 Ga1 Ca1 137.01(9) . .
N1 Ga1 Ca1 140.40(9) . .
N3 Ga2 N4 82.43(12) . .
N3 Ga2 Ca2 135.94(8) . .
N4 Ga2 Ca2 141.61(9) . .
N5 Ga3 N6 82.56(13) . .
N5 Ga3 Ca3 136.73(9) . .
N6 Ga3 Ca3 140.71(9) . .
N7 Ga4 N8 82.60(12) . .
N7 Ga4 Ca4 136.49(9) . .
N8 Ga4 Ca4 140.84(9) . .
O2 Ca1 O2 180.000(1) 2_666 .
O2 Ca1 O1 93.56(10) 2_666 .
O2 Ca1 O1 86.44(10) . .
O2 Ca1 O1 86.44(10) 2_666 2_666
O2 Ca1 O1 93.56(10) . 2_666
O1 Ca1 O1 180.0 . 2_666
O2 Ca1 Ga1 91.52(7) 2_666 2_666
O2 Ca1 Ga1 88.48(7) . 2_666
O1 Ca1 Ga1 86.64(8) . 2_666
O1 Ca1 Ga1 93.36(8) 2_666 2_666
O2 Ca1 Ga1 88.48(7) 2_666 .
O2 Ca1 Ga1 91.52(7) . .
O1 Ca1 Ga1 93.36(8) . .
O1 Ca1 Ga1 86.64(8) 2_666 .
Ga1 Ca1 Ga1 180.000(1) 2_666 .
O4 Ca2 O4 180.00(15) . 2_565
O4 Ca2 O3 86.92(10) . .
O4 Ca2 O3 93.08(10) 2_565 .
O4 Ca2 O3 93.08(10) . 2_565
O4 Ca2 O3 86.92(10) 2_565 2_565
O3 Ca2 O3 180.00(12) . 2_565
O4 Ca2 Ga2 87.79(7) . 2_565
O4 Ca2 Ga2 92.21(7) 2_565 2_565
O3 Ca2 Ga2 88.36(7) . 2_565
O3 Ca2 Ga2 91.64(7) 2_565 2_565
O4 Ca2 Ga2 92.21(7) . .
O4 Ca2 Ga2 87.79(7) 2_565 .
O3 Ca2 Ga2 91.64(7) . .
O3 Ca2 Ga2 88.36(7) 2_565 .
Ga2 Ca2 Ga2 180.000(14) 2_565 .
O5 Ca3 O5 180.00(12) 2_576 .
O5 Ca3 O6 90.43(10) 2_576 2_576
O5 Ca3 O6 89.57(10) . 2_576
O5 Ca3 O6 89.57(10) 2_576 .
O5 Ca3 O6 90.43(10) . .
O6 Ca3 O6 180.000(1) 2_576 .
O5 Ca3 Ga3 92.63(7) 2_576 .
O5 Ca3 Ga3 87.37(7) . .
O6 Ca3 Ga3 89.24(8) 2_576 .
O6 Ca3 Ga3 90.76(8) . .
O5 Ca3 Ga3 87.37(7) 2_576 2_576
O5 Ca3 Ga3 92.63(7) . 2_576
O6 Ca3 Ga3 90.76(8) 2_576 2_576
O6 Ca3 Ga3 89.24(8) . 2_576
Ga3 Ca3 Ga3 180.000(1) . 2_576
O8 Ca4 O8 180.00(11) . 2_475
O8 Ca4 O7 88.10(10) . 2_475
O8 Ca4 O7 91.90(10) 2_475 2_475
O8 Ca4 O7 91.90(10) . .
O8 Ca4 O7 88.10(10) 2_475 .
O7 Ca4 O7 180.00(12) 2_475 .
O8 Ca4 Ga4 88.33(7) . 2_475
O8 Ca4 Ga4 91.67(7) 2_475 2_475
O7 Ca4 Ga4 88.50(7) 2_475 2_475
O7 Ca4 Ga4 91.50(7) . 2_475
O8 Ca4 Ga4 91.67(7) . .
O8 Ca4 Ga4 88.33(7) 2_475 .
O7 Ca4 Ga4 91.50(7) 2_475 .
O7 Ca4 Ga4 88.49(7) . .
Ga4 Ca4 Ga4 180.0 2_475 .
C29 O1 C32 104.4(4) . .
C29 O1 Ca1 129.7(3) . .
C32 O1 Ca1 125.6(3) . .
C36 O2 C33 109.0(3) . .
C36 O2 Ca1 125.8(2) . .
C33 O2 Ca1 125.2(2) . .
C65 O3 C68 107.3(3) . .
C65 O3 Ca2 126.2(2) . .
C68 O3 Ca2 126.3(2) . .
C72 O4 C69 108.7(3) . .
C72 O4 Ca2 126.8(2) . .
C69 O4 Ca2 124.1(2) . .
C101 O5 C104 106.2(3) . .
C101 O5 Ca3 121.1(2) . .
C104 O5 Ca3 132.7(2) . .
C105 O6 C108 108.8(4) . .
C105 O6 Ca3 127.7(3) . .
C108 O6 Ca3 123.0(3) . .
C140 O7 C137 108.1(3) . .
C140 O7 Ca4 126.1(2) . .
C137 O7 Ca4 125.8(2) . .
C144 O8 C141 108.8(3) . .
C144 O8 Ca4 126.4(2) . .
C141 O8 Ca4 124.5(2) . .
C1 N1 C5 120.3(3) . .
C1 N1 Ga1 113.4(2) . .
C5 N1 Ga1 125.7(3) . .
C2 N2 C17 118.5(3) . .
C2 N2 Ga1 114.0(2) . .
C17 N2 Ga1 124.6(2) . .
C37 N3 C41 117.6(3) . .
C37 N3 Ga2 114.0(2) . .
C41 N3 Ga2 124.8(2) . .
C38 N4 C53 120.1(3) . .
C38 N4 Ga2 113.8(2) . .
C53 N4 Ga2 125.8(2) . .
C73 N5 C77 118.5(3) . .
C73 N5 Ga3 114.1(2) . .
C77 N5 Ga3 124.3(3) . .
C74 N6 C89 118.4(3) . .
C74 N6 Ga3 113.1(2) . .
C89 N6 Ga3 128.4(2) . .
C109 N7 C113 119.1(3) . .
C109 N7 Ga4 114.1(2) . .
C113 N7 Ga4 125.9(3) . .
C110 N8 C125 118.4(3) . .
C110 N8 Ga4 113.5(2) . .
C125 N8 Ga4 126.4(2) . .
C2 C1 N1 115.4(3) . .
C2 C1 C3 123.9(4) . .
N1 C1 C3 120.7(3) . .
C1 C2 N2 114.8(3) . .
C1 C2 C4 125.7(4) . .
N2 C2 C4 119.3(3) . .
C10 C5 C6 120.1(3) . .
C10 C5 N1 119.9(3) . .
C6 C5 N1 120.0(3) . .
C7 C6 C5 118.4(4) . .
C7 C6 C11 119.0(4) . .
C5 C6 C11 122.6(4) . .
C8 C7 C6 122.1(4) . .
C7 C8 C9 119.3(4) . .
C8 C9 C10 121.5(4) . .
C9 C10 C5 118.7(3) . .
C9 C10 C14 120.3(4) . .
C5 C10 C14 121.0(3) . .
C6 C11 C13 111.8(4) . .
C6 C11 C12 111.3(4) . .
C13 C11 C12 110.2(4) . .
C16 C14 C10 111.9(4) . .
C16 C14 C15 109.6(4) . .
C10 C14 C15 113.6(4) . .
C22 C17 C18 120.1(3) . .
C22 C17 N2 120.1(3) . .
C18 C17 N2 119.8(3) . .
C19 C18 C17 118.7(4) . .
C19 C18 C23 120.5(3) . .
C17 C18 C23 120.7(3) . .
C18 C19 C20 121.7(4) . .
C21 C20 C19 119.6(4) . .
C20 C21 C22 120.9(4) . .
C21 C22 C17 119.0(4) . .
C21 C22 C26 119.8(4) . .
C17 C22 C26 121.3(3) . .
C18 C23 C25 113.2(3) . .
C18 C23 C24 110.7(4) . .
C25 C23 C24 110.5(3) . .
C22 C26 C28 112.1(4) . .
C22 C26 C27 111.1(4) . .
C28 C26 C27 111.2(4) . .
O1 C29 C30 106.2(4) . .
C31 C30 C29 104.2(4) . .
C32 C31 C30 104.8(5) . .
O1 C32 C31 108.0(5) . .
O2 C33 C34 104.7(4) . .
C35 C34 C33 105.9(4) . .
C34 C35 C36 105.8(4) . .
O2 C36 C35 106.6(4) . .
C38 C37 N3 114.6(3) . .
C38 C37 C39 126.1(3) . .
N3 C37 C39 119.2(3) . .
C37 C38 N4 115.2(3) . .
C37 C38 C40 124.1(3) . .
N4 C38 C40 120.7(3) . .
C46 C41 C42 120.6(3) . .
C46 C41 N3 119.3(3) . .
C42 C41 N3 120.1(3) . .
C43 C42 C41 118.5(4) . .
C43 C42 C47 121.3(4) . .
C41 C42 C47 120.2(3) . .
C44 C43 C42 121.1(4) . .
C45 C44 C43 120.0(4) . .
C44 C45 C46 121.8(4) . .
C45 C46 C41 118.0(4) . .
C45 C46 C50 120.3(4) . .
C41 C46 C50 121.7(3) . .
C42 C47 C48 110.8(4) . .
C42 C47 C49 113.7(4) . .
C48 C47 C49 110.2(4) . .
C52 C50 C46 112.8(4) . .
C52 C50 C51 110.4(4) . .
C46 C50 C51 111.4(4) . .
C58 C53 C54 119.9(3) . .
C58 C53 N4 120.9(4) . .
C54 C53 N4 119.1(3) . .
C55 C54 C53 118.4(3) . .
C55 C54 C59 120.9(4) . .
C53 C54 C59 120.7(3) . .
C56 C55 C54 121.8(4) . .
C57 C56 C55 119.7(4) . .
C56 C57 C58 121.3(4) . .
C57 C58 C53 118.8(4) . .
C57 C58 C62 120.1(3) . .
C53 C58 C62 121.1(3) . .
C61 C59 C54 111.4(3) . .
C61 C59 C60 109.8(3) . .
C54 C59 C60 113.7(3) . .
C58 C62 C64 109.6(4) . .
C58 C62 C63 113.8(3) . .
C64 C62 C63 110.4(3) . .
C66 C65 O3 108.6(4) . .
C65 C66 C67 107.5(5) . .
C66 C67 C68 102.8(4) . .
O3 C68 C67 106.5(4) . .
O4 C69 C70 106.5(4) . .
C71 C70 C69 106.8(5) . .
C70 C71 C72 103.7(4) . .
O4 C72 C71 105.9(3) . .
C74 C73 N5 114.7(3) . .
C74 C73 C75 125.8(4) . .
N5 C73 C75 119.3(3) . .
C73 C74 N6 115.5(3) . .
C73 C74 C76 124.5(3) . .
N6 C74 C76 119.9(3) . .
C82 C77 C78 120.6(4) . .
C82 C77 N5 119.9(4) . .
C78 C77 N5 119.5(3) . .
C79 C78 C77 118.9(4) . .
C79 C78 C83 119.9(4) . .
C77 C78 C83 121.2(4) . .
C80 C79 C78 120.7(4) . .
C81 C80 C79 120.2(4) . .
C80 C81 C82 121.1(4) . .
C81 C82 C77 118.5(4) . .
C81 C82 C86 121.1(4) . .
C77 C82 C86 120.5(4) . .
C84 C83 C85 110.5(4) . .
C84 C83 C78 113.7(4) . .
C85 C83 C78 111.9(3) . .
C82 C86 C87 112.7(4) . .
C82 C86 C88 110.4(4) . .
C87 C86 C88 112.0(4) . .
C90 C89 C94 119.5(3) . .
C90 C89 N6 120.1(3) . .
C94 C89 N6 120.3(4) . .
C91 C90 C89 119.7(4) . .
C91 C90 C95 119.4(4) . .
C89 C90 C95 120.9(4) . .
C92 C91 C90 120.7(5) . .
C91 C92 C93 120.2(4) . .
C92 C93 C94 121.0(4) . .
C93 C94 C89 118.7(4) . .
C93 C94 C98 120.0(4) . .
C89 C94 C98 121.3(3) . .
C90 C95 C97 111.2(4) . .
C90 C95 C96 113.5(4) . .
C97 C95 C96 109.8(4) . .
C99 C98 C94 114.1(4) . .
C99 C98 C100 109.2(4) . .
C94 C98 C100 113.1(4) . .
O5 C101 C102 105.9(4) . .
C103 C102 C101 106.6(5) . .
C102 C103 C104 105.2(4) . .
O5 C104 C103 106.9(4) . .
O6 C105 C106 106.8(5) . .
C107 C106 C105 108.8(6) . .
C106 C107 C108 107.6(6) . .
O6 C108 C107 103.5(5) . .
C110 C109 N7 114.4(3) . .
C110 C109 C111 125.7(4) . .
N7 C109 C111 119.8(3) . .
C109 C110 N8 115.3(3) . .
C109 C110 C112 125.0(4) . .
N8 C110 C112 119.5(3) . .
C118 C113 C114 119.7(3) . .
C118 C113 N7 120.4(3) . .
C114 C113 N7 119.8(3) . .
C113 C114 C115 119.0(3) . .
C113 C114 C119 121.0(3) . .
C115 C114 C119 120.0(4) . .
C116 C115 C114 120.8(4) . .
C117 C116 C115 119.9(4) . .
C116 C117 C118 121.5(4) . .
C117 C118 C113 118.9(4) . .
C117 C118 C122 120.1(3) . .
C113 C118 C122 121.0(3) . .
C121 C119 C120 111.0(4) . .
C121 C119 C114 111.1(3) . .
C120 C119 C114 112.7(3) . .
C123 C122 C118 111.4(4) . .
C123 C122 C124 112.3(4) . .
C118 C122 C124 111.6(4) . .
C130 C125 C126 120.4(3) . .
C130 C125 N8 120.6(3) . .
C126 C125 N8 119.0(3) . .
C127 C126 C125 118.0(4) . .
C127 C126 C131 119.8(4) . .
C125 C126 C131 122.2(3) . .
C128 C127 C126 121.0(4) . .
C129 C128 C127 120.6(4) . .
C128 C129 C130 121.1(4) . .
C125 C130 C129 118.9(4) . .
C125 C130 C134 121.3(3) . .
C129 C130 C134 119.7(4) . .
C126 C131 C133 112.8(4) . .
C126 C131 C132 113.2(4) . .
C133 C131 C132 109.1(4) . .
C130 C134 C135 112.5(4) . .
C130 C134 C136 111.3(4) . .
C135 C134 C136 110.7(4) . .
O7 C137 C138 105.2(4) . .
C139 C138 C137 101.3(4) . .
C138 C139 C140 103.4(4) . .
O7 C140 C139 106.2(4) . .
O8 C141 C142 106.1(3) . .
C143 C142 C141 102.3(4) . .
C142 C143 C144 105.8(4) . .
O8 C144 C143 105.7(4) . .
C150 C145 C146 119.1(6) . .
C150 C145 C151 120.4(7) . .
C146 C145 C151 120.5(6) . .
C145 C146 C147 121.3(6) . .
C148 C147 C146 119.4(6) . .
C147 C148 C149 118.8(7) . .
C150 C149 C148 122.1(7) . .
C149 C150 C145 119.4(7) . .
C153 C152 C157 120.4(6) . .
C153 C152 C158 118.4(6) . .
C157 C152 C158 121.1(7) . .
C152 C153 C154 118.8(6) . .
C155 C154 C153 122.8(7) . .
C154 C155 C156 116.1(7) . .
C157 C156 C155 123.0(6) . .
C156 C157 C152 118.9(6) . .
C160 C159 C164 122.1(7) . .
C160 C159 C165 121.7(8) . .
C164 C159 C165 116.1(7) . .
C159 C160 C161 122.6(9) . .
C160 C161 C162 119.6(9) . .
C163 C162 C161 120.0(8) . .
C162 C163 C164 120.0(7) . .
C159 C164 C163 115.7(6) . .
C167 C166 C171 119.8(15) . .
C167 C166 C172 118.7(13) . .
C171 C166 C172 121.3(14) . .
C166 C167 C168 118.9(17) . .
C169 C168 C167 124.1(13) . .
C168 C169 C170 115.4(11) . .
C171 C170 C169 120.7(12) . .
C170 C171 C166 120.4(13) . .
C178 C173 C174 116.8(17) . .
C178 C173 C179 120.4(16) . .
C174 C173 C179 122.3(16) . .
C175 C174 C173 121.9(19) . .
C174 C175 C176 120.4(19) . .
C177 C176 C175 119.0(17) . .
C176 C177 C178 118.7(15) . .
C173 C178 C177 121.1(16) . .

loop_
_geom_bond_atom_site_label_1
_geom_bond_atom_site_label_2
_geom_bond_distance
_geom_bond_site_symmetry_2
Ga1 N2 1.926(3) .
Ga1 N1 1.941(3) .
Ga1 Ca1 3.1988(12) .
Ga2 N3 1.927(3) .
Ga2 N4 1.939(3) .
Ga2 Ca2 3.2528(14) .
Ga3 N5 1.929(3) .
Ga3 N6 1.938(3) .
Ga3 Ca3 3.2193(13) .
Ga4 N7 1.929(3) .
Ga4 N8 1.931(3) .
Ga4 Ca4 3.1919(11) .
Ca1 O2 2.355(2) 2_666
Ca1 O2 2.355(2) .
Ca1 O1 2.383(3) .
Ca1 O1 2.383(3) 2_666
Ca1 Ga1 3.1988(12) 2_666
Ca2 O4 2.379(3) .
Ca2 O4 2.379(3) 2_565
Ca2 O3 2.385(3) .
Ca2 O3 2.385(3) 2_565
Ca2 Ga2 3.2528(14) 2_565
Ca3 O5 2.375(3) 2_576
Ca3 O5 2.375(3) .
Ca3 O6 2.376(3) 2_576
Ca3 O6 2.376(3) .
Ca3 Ga3 3.2193(13) 2_576
Ca4 O8 2.360(2) .
Ca4 O8 2.360(2) 2_475
Ca4 O7 2.391(3) 2_475
Ca4 O7 2.391(3) .
Ca4 Ga4 3.1919(12) 2_475
O1 C29 1.426(5) .
O1 C32 1.428(6) .
O2 C36 1.441(5) .
O2 C33 1.458(5) .
O3 C65 1.442(5) .
O3 C68 1.451(5) .
O4 C72 1.430(5) .
O4 C69 1.443(5) .
O5 C101 1.430(5) .
O5 C104 1.449(5) .
O6 C105 1.427(6) .
O6 C108 1.437(6) .
O7 C140 1.443(5) .
O7 C137 1.446(5) .
O8 C144 1.439(5) .
O8 C141 1.448(5) .
N1 C1 1.408(5) .
N1 C5 1.430(4) .
N2 C2 1.412(5) .
N2 C17 1.434(4) .
N3 C37 1.418(4) .
N3 C41 1.428(4) .
N4 C38 1.406(4) .
N4 C53 1.425(4) .
N5 C73 1.408(5) .
N5 C77 1.422(5) .
N6 C74 1.415(5) .
N6 C89 1.420(4) .
N7 C109 1.405(5) .
N7 C113 1.431(4) .
N8 C110 1.408(5) .
N8 C125 1.441(4) .
C1 C2 1.353(5) .
C1 C3 1.501(5) .
C2 C4 1.502(5) .
C5 C10 1.403(5) .
C5 C6 1.412(5) .
C6 C7 1.394(5) .
C6 C11 1.510(6) .
C7 C8 1.370(6) .
C8 C9 1.376(6) .
C9 C10 1.401(5) .
C10 C14 1.523(5) .
C11 C13 1.537(7) .
C11 C12 1.541(7) .
C14 C16 1.517(6) .
C14 C15 1.526(6) .
C17 C22 1.402(5) .
C17 C18 1.410(5) .
C18 C19 1.380(5) .
C18 C23 1.518(5) .
C19 C20 1.381(6) .
C20 C21 1.377(6) .
C21 C22 1.399(5) .
C22 C26 1.514(6) .
C23 C25 1.522(6) .
C23 C24 1.524(6) .
C26 C28 1.525(7) .
C26 C27 1.530(7) .
C29 C30 1.523(6) .
C30 C31 1.506(8) .
C31 C32 1.448(7) .
C33 C34 1.505(6) .
C34 C35 1.434(7) .
C35 C36 1.476(6) .
C37 C38 1.358(5) .
C37 C39 1.490(5) .
C38 C40 1.511(5) .
C41 C46 1.411(5) .
C41 C42 1.412(5) .
C42 C43 1.397(5) .
C42 C47 1.513(5) .
C43 C44 1.387(6) .
C44 C45 1.362(6) .
C45 C46 1.406(5) .
C46 C50 1.520(6) .
C47 C48 1.517(6) .
C47 C49 1.527(6) .
C50 C52 1.516(6) .
C50 C51 1.529(6) .
C53 C58 1.408(5) .
C53 C54 1.412(5) .
C54 C55 1.389(5) .
C54 C59 1.527(5) .
C55 C56 1.378(5) .
C56 C57 1.364(6) .
C57 C58 1.401(5) .
C58 C62 1.510(6) .
C59 C61 1.527(5) .
C59 C60 1.531(6) .
C62 C64 1.532(6) .
C62 C63 1.537(5) .
C65 C66 1.413(7) .
C66 C67 1.474(7) .
C67 C68 1.503(6) .
C69 C70 1.486(7) .
C70 C71 1.440(7) .
C71 C72 1.513(6) .
C73 C74 1.352(5) .
C73 C75 1.505(5) .
C74 C76 1.505(5) .
C77 C82 1.406(5) .
C77 C78 1.410(6) .
C78 C79 1.396(6) .
C78 C83 1.518(5) .
C79 C80 1.382(6) .
C80 C81 1.382(6) .
C81 C82 1.399(6) .
C82 C86 1.509(6) .
C83 C84 1.503(7) .
C83 C85 1.504(6) .
C86 C87 1.536(6) .
C86 C88 1.537(7) .
C89 C90 1.404(6) .
C89 C94 1.409(5) .
C90 C91 1.391(6) .
C90 C95 1.515(6) .
C91 C92 1.365(7) .
C92 C93 1.383(7) .
C93 C94 1.393(5) .
C94 C98 1.532(6) .
C95 C97 1.526(6) .
C95 C96 1.537(6) .
C98 C99 1.520(6) .
C98 C100 1.547(6) .
C101 C102 1.470(7) .
C102 C103 1.446(7) .
C103 C104 1.514(7) .
C105 C106 1.453(8) .
C106 C107 1.338(9) .
C107 C108 1.523(9) .
C109 C110 1.364(5) .
C109 C111 1.495(5) .
C110 C112 1.505(5) .
C113 C118 1.401(5) .
C113 C114 1.402(5) .
C114 C115 1.404(5) .
C114 C119 1.527(5) .
C115 C116 1.369(5) .
C116 C117 1.369(6) .
C117 C118 1.394(5) .
C118 C122 1.519(6) .
C119 C121 1.522(6) .
C119 C120 1.527(6) .
C122 C123 1.515(7) .
C122 C124 1.526(6) .
C125 C130 1.393(5) .
C125 C126 1.411(5) .
C126 C127 1.405(5) .
C126 C131 1.508(6) .
C127 C128 1.370(6) .
C128 C129 1.357(6) .
C129 C130 1.400(5) .
C130 C134 1.515(6) .
C131 C133 1.517(6) .
C131 C132 1.529(6) .
C134 C135 1.520(6) .
C134 C136 1.526(6) .
C137 C138 1.506(6) .
C138 C139 1.486(7) .
C139 C140 1.502(7) .
C141 C142 1.494(5) .
C142 C143 1.476(6) .
C143 C144 1.501(6) .
C145 C150 1.369(8) .
C145 C146 1.377(8) .
C145 C151 1.505(8) .
C146 C147 1.386(8) .
C147 C148 1.350(8) .
C148 C149 1.393(8) .
C149 C150 1.352(8) .
C152 C153 1.357(8) .
C152 C157 1.399(7) .
C152 C158 1.453(8) .
C153 C154 1.426(9) .
C154 C155 1.331(9) .
C155 C156 1.433(9) .
C156 C157 1.344(8) .
C159 C160 1.313(8) .
C159 C164 1.428(8) .
C159 C165 1.491(9) .
C160 C161 1.351(9) .
C161 C162 1.396(9) .
C162 C163 1.385(9) .
C163 C164 1.438(9) .
C166 C167 1.300(15) .
C166 C171 1.414(13) .
C166 C172 1.524(14) .
C167 C168 1.381(15) .
C168 C169 1.317(11) .
C169 C170 1.446(14) .
C170 C171 1.299(13) .
C173 C178 1.333(15) .
C173 C174 1.378(15) .
C173 C179 1.497(15) .
C174 C175 1.274(15) .
C175 C176 1.480(17) .
C176 C177 1.253(14) .
C177 C178 1.457(16) .
